data_4514639
loop_
_publ_author_name
'Han, Jie'
'Zhou, Wei'
'Zhang, Pei-Chao'
'Wang, Huamin'
'Zhang, Ronghua'
'Wu, Hai-Hong'
'Zhang, Junliang'

_publ_section_title
;
 Design and Synthesis of WJ-Phos, and Application in Cu-Catalyzed
 Enantioselective Boroacylation of 1,1-Disubstituted Allenes
;
_journal_issue 8
_journal_name_full 'ACS Catalysis'
_journal_page_first 6890
_journal_paper_doi 10.1021/acscatal.9b02080
_journal_volume 9
_journal_year 2019
_chemical_absolute_configuration ad
_chemical_formula_moiety 'C24 H29 B O3'
_chemical_formula_sum 'C24 H29 B O3'
_chemical_formula_weight 376.28
_space_group_crystal_system orthorhombic
_space_group_IT_number 19
_space_group_name_Hall 'P 2ac 2ab'
_space_group_name_H-M_alt 'P 21 21 21'
_symmetry_space_group_name_Hall 'P 2ac 2ab'
_symmetry_space_group_name_H-M 'P 21 21 21'
_atom_sites_solution_hydrogens geom
_atom_sites_solution_primary dual
_audit_creation_date 2018-09-10
_audit_creation_method
;
Olex2 1.2
(compiled 2018.05.29 svn.r3508 for OlexSys, GUI svn.r5506)
;
_cell_angle_alpha 90
_cell_angle_beta 90
_cell_angle_gamma 90
_cell_formula_units_Z 4
_cell_length_a 8.85340(10)
_cell_length_b 12.68130(10)
_cell_length_c 18.9601(2)
_cell_measurement_reflns_used 36274
_cell_measurement_temperature 100.00(10)
_cell_measurement_theta_max 74.2870
_cell_measurement_theta_min 4.1730
_cell_volume 2128.70(4)
_computing_cell_refinement 'CrysAlisPro 1.171.39.32a (Rigaku OD, 2017)'
_computing_data_collection 'CrysAlisPro 1.171.39.32a (Rigaku OD, 2017)'
_computing_data_reduction 'CrysAlisPro 1.171.39.32a (Rigaku OD, 2017)'
_computing_molecular_graphics 'Olex2 (Dolomanov et al., 2009)'
_computing_publication_material 'Olex2 (Dolomanov et al., 2009)'
_computing_structure_refinement 'ShelXL (Sheldrick, 2015)'
_computing_structure_solution 'ShelXT (Sheldrick, 2015)'
_diffrn_ambient_environment N~2~
_diffrn_ambient_temperature 100.00(10)
_diffrn_detector 'CCD plate'
_diffrn_measured_fraction_theta_full 0.997
_diffrn_measured_fraction_theta_max 0.995
_diffrn_measurement_details
;
List of Runs (angles in degrees, time in seconds):

  # Type    Start    End  Width  t~exp~   \w     \q     \k     \f   Frames
--------------------------------------------------------------------------
  1  \w    -86.00 -39.00   1.00    1.00    --    0.00 -69.00 175.00   47
  2  \w    -22.00  16.00   1.00    1.00    --    0.00 -69.00 175.00   38
  3  \w     47.00 123.00   1.00    1.00    --   95.80 -69.00 175.00   76
  4  \w     68.00  93.00   1.00    1.00    --   95.80  69.00 -51.00   25
  5  \w    -27.00  16.00   1.00    1.00    --    0.00  69.00 -51.00   43
  6  \w    -20.00  19.00   1.00    1.00    --    0.00 -38.00 -90.00   39
  7  \w    -23.00  29.00   1.00    1.00    --    0.00  19.00 150.00   52
  8  \w    -16.00  11.00   1.00    1.00    --    0.00 -77.00  60.00   27
  9  \w     26.00  63.00   1.00    1.00    --    0.00  57.00  90.00   37
 10  \w    -56.00 -27.00   1.00    1.00    --    0.00 -57.00  90.00   29
 11  \w    -26.00   0.00   1.00    1.00    --    0.00 -57.00  90.00   26
 12  \w     34.00  85.00   1.00    1.00    --    0.00  19.00 150.00   51
 13  \w    -23.00  13.00   1.00    1.00    --    0.00  57.00  90.00   36
 14  \w    -19.00  54.00   1.00    1.00    --    0.00  38.00  30.00   73
 15  \w    -22.00  43.00   1.00    1.00    --    0.00  19.00 -60.00   65
 16  \w     64.00  89.00   1.00    1.00    --    0.00  38.00  30.00   25
 17  \w    -23.00  24.00   1.00    1.00    --    0.00  57.00   0.00   47
 18  \w    -17.00  85.00   1.00    1.00    --    0.00  38.00-180.00  102
 19  \w    -86.00 -30.00   1.00    1.00    --    0.00 -77.00  60.00   56
 20  \w     63.00  89.00   1.00    1.00    --   95.80  82.00  30.00   26
 21  \w     68.00  93.00   1.00    1.00    --   95.80  69.00  98.53   25
 22  \w    114.00 185.00   1.00    1.00    --   95.80  65.00 -13.89   71
 23  \w    126.00 154.00   1.00    1.00    --   95.80  77.00   0.00   28
 24  \w     65.00  93.00   1.00    1.00    --   95.80  77.00   0.00   28
 25  \w     69.00 100.00   1.00    1.00    --   95.80  65.00 -13.89   31
 26  \w     63.00  89.00   1.00    1.00    --   95.80  82.00-120.00   26
 27  \w      7.00  42.00   1.00    1.00    --   95.80 -82.00  30.00   35
 28  \w     52.00 128.00   1.00    1.00    --   95.80 -82.00  30.00   76
 29  \w     71.00 184.00   1.00    1.00    --   95.80  61.00 120.00  113
 30  \w     71.00 103.00   1.00    1.00    --   95.80  58.00 -16.73   32
 31  \w     72.00 122.00   1.00    1.00    --   95.80  57.00  81.96   50
 32  \w    131.00 169.00   1.00    1.00    --   95.80  57.00  81.96   38
 33  \w     75.00 108.00   1.00    1.00    --   95.80  45.00 -30.00   33
 34  \w     49.00 128.00   1.00    1.00    --   95.80 -82.00-120.00   79
 35  \w     65.00  91.00   1.00    1.00    --   95.80  77.00 -90.00   26
 36  \w     73.00 113.00   1.00    1.00    --   95.80  61.00  60.00   40
 37  \w    101.00 185.00   1.00    1.00    --   95.80  79.00-166.82   84
 38  \w     64.00  89.00   1.00    1.00    --   95.80  79.00-166.82   25
 39  \w     68.00 176.00   1.00    1.00    --   95.80  68.00  92.91  108
 40  \w     75.00 117.00   1.00    1.00    --   95.80  45.00 -60.00   42
 41  \w     65.00  94.00   1.00    1.00    --   95.80  77.00 120.00   29
 42  \w     71.00 108.00   1.00    1.00    --   95.80  61.00-120.00   37
 43  \w     75.00 102.00   1.00    1.00    --   95.80  61.00-180.00   27
 44  \w     68.00  93.00   1.00    1.00    --   95.80  70.00-112.10   25
 45  \w     66.00  91.00   1.00    1.00    --   95.80  74.00 116.95   25
 46  \w     65.00  91.00   1.00    1.00    --   95.80  77.00  30.00   26
 47  \w     63.00  89.00   1.00    1.00    --   95.80  82.00-114.46   26
 48  \w    122.00 174.00   1.00    1.00    --   95.80  61.00  60.00   52
 49  \w     63.00  88.00   1.00    1.00    --   95.80  82.00  60.00   25
 50  \w     65.00 184.00   1.00    1.00    --   95.80  76.00 140.94  119
 51  \w     63.00  89.00   1.00    1.00    --   95.80  82.00 -30.00   26
 52  \w     63.00  88.00   1.00    1.00    --   95.80  82.00   0.00   25
 53  \w     63.00  89.00   1.00    1.00    --   95.80  82.00  90.00   26
 54  \w     75.00 180.00   1.00    1.00    --   95.80  45.00  30.00  105
 55  \w     63.00  88.00   1.00    1.00    --   95.80  82.00 150.00   25
 56  \w     71.00 101.00   1.00    1.00    --   95.80  61.00-150.00   30
 57  \w     68.00 136.00   1.00    1.00    --   95.80  70.00  30.96   68
 58  \w     65.00  91.00   1.00    1.00    --   95.80  77.00 150.00   26
 59  \w     63.00  88.00   1.00    1.00    --   95.80  82.00 120.00   25
 60  \w    108.00 184.00   1.00    1.00    --   95.80  82.00 -60.00   76
 61  \w     67.00  93.00   1.00    1.00    --   95.80  71.00-148.89   26
 62  \w    104.00 185.00   1.00    1.00    --   95.80  71.00-148.89   81
 63  \w     66.00  92.00   1.00    1.00    --   95.80  78.00 -80.79   26
 64  \w     63.00  89.00   1.00    1.00    --   95.80  82.00 -60.00   26
 65  \w    119.00 145.00   1.00    1.00    --   95.80  45.00 -30.00   26
 66  \w     71.00 182.00   1.00    1.00    --   95.80  58.00-103.92  111
 67  \w     50.00 128.00   1.00    1.00    --   95.80 -82.00 -30.00   78
 68  \w    131.00 185.00   1.00    1.00    --   95.80  82.00-120.00   54
 69  \w    130.00 182.00   1.00    1.00    --   95.80  78.00 -80.79   52
 70  \w     63.00 106.00   1.00    1.00    --   95.80 -82.00 150.00   43
 71  \w     65.00 115.00   1.00    1.00    --   95.80  77.00-180.00   50
;
_diffrn_measurement_device 'four-circle diffractometer'
_diffrn_measurement_device_type 'XtaLAB AFC12 (RINC): Kappa dual home/near'
_diffrn_measurement_method '\w scans'
_diffrn_orient_matrix_type 'CrysAlisPro convention (1999,Acta A55,543-557)'
_diffrn_orient_matrix_UB_11 -0.0392193000
_diffrn_orient_matrix_UB_12 -0.1095776000
_diffrn_orient_matrix_UB_13 -0.0299094000
_diffrn_orient_matrix_UB_21 -0.1022786000
_diffrn_orient_matrix_UB_22 0.0518835000
_diffrn_orient_matrix_UB_23 -0.0558060000
_diffrn_orient_matrix_UB_31 0.1352179000
_diffrn_orient_matrix_UB_32 0.0074822000
_diffrn_orient_matrix_UB_33 -0.0509257000
_diffrn_radiation_monochromator graphite
_diffrn_radiation_probe x-ray
_diffrn_radiation_type CuK\a
_diffrn_radiation_wavelength 1.54184
_diffrn_reflns_av_R_equivalents 0.1328
_diffrn_reflns_av_unetI/netI 0.0386
_diffrn_reflns_Laue_measured_fraction_full 0.997
_diffrn_reflns_Laue_measured_fraction_max 0.995
_diffrn_reflns_limit_h_max 11
_diffrn_reflns_limit_h_min -11
_diffrn_reflns_limit_k_max 15
_diffrn_reflns_limit_k_min -15
_diffrn_reflns_limit_l_max 23
_diffrn_reflns_limit_l_min -23
_diffrn_reflns_number 52124
_diffrn_reflns_point_group_measured_fraction_full 0.998
_diffrn_reflns_point_group_measured_fraction_max 0.992
_diffrn_reflns_theta_full 67.684
_diffrn_reflns_theta_max 74.537
_diffrn_reflns_theta_min 4.194
_diffrn_source 'fine-focus sealed X-ray tube'
_diffrn_source_type 'Enhance (Cu) X-ray Source'
_exptl_absorpt_coefficient_mu 0.588
_exptl_absorpt_correction_T_max 1.00000
_exptl_absorpt_correction_T_min 0.38962
_exptl_absorpt_correction_type multi-scan
_exptl_absorpt_process_details
;
CrysAlisPro 1.171.39.32a (Rigaku Oxford Diffraction, 2017)
Empirical absorption correction using spherical harmonics,
 implemented in SCALE3 ABSPACK scaling algorithm.
;
_exptl_crystal_colour 'clear light colourless'
_exptl_crystal_colour_lustre clear
_exptl_crystal_colour_modifier light
_exptl_crystal_colour_primary colourless
_exptl_crystal_density_diffrn 1.174
_exptl_crystal_description block
_exptl_crystal_F_000 808
_exptl_crystal_size_max 0.48
_exptl_crystal_size_mid 0.47
_exptl_crystal_size_min 0.42
_refine_diff_density_max 0.179
_refine_diff_density_min -0.135
_refine_diff_density_rms 0.031
_refine_ls_abs_structure_details
;
 Flack x determined using 1791 quotients [(I+)-(I-)]/[(I+)+(I-)]
 (Parsons, Flack and Wagner, Acta Cryst. B69 (2013) 249-259).
;
_refine_ls_abs_structure_Flack 0.07(8)
_refine_ls_extinction_coef 0.0070(5)
_refine_ls_extinction_expression Fc^*^=kFc[1+0.001xFc^2^\l^3^/sin(2\q)]^-1/4^
_refine_ls_extinction_method 'SHELXL-2016/6 (Sheldrick 2016)'
_refine_ls_goodness_of_fit_ref 1.053
_refine_ls_hydrogen_treatment constr
_refine_ls_matrix_type full
_refine_ls_number_parameters 259
_refine_ls_number_reflns 4319
_refine_ls_number_restraints 0
_refine_ls_restrained_S_all 1.053
_refine_ls_R_factor_all 0.0321
_refine_ls_R_factor_gt 0.0316
_refine_ls_shift/su_max 0.000
_refine_ls_shift/su_mean 0.000
_refine_ls_structure_factor_coef Fsqd
_refine_ls_weighting_details 'w=1/[\s^2^(Fo^2^)+(0.0358P)^2^+0.3812P] where P=(Fo^2^+2Fc^2^)/3'
_refine_ls_weighting_scheme calc
_refine_ls_wR_factor_gt 0.0818
_refine_ls_wR_factor_ref 0.0822
_reflns_Friedel_coverage 0.749
_reflns_Friedel_fraction_full 1.000
_reflns_Friedel_fraction_max 0.988
_reflns_number_gt 4259
_reflns_number_total 4319
_reflns_threshold_expression 'I > 2\s(I)'
_cod_data_source_file cs9b02080_si_003.cif
_cod_data_source_block exp_461
_cod_database_code 4514639
_shelx_shelxl_version_number 2016/6
_shelx_space_group_comment
;
The symmetry employed for this shelxl refinement is uniquely defined
by the following loop, which should always be used as a source of
symmetry information in preference to the above space-group names.
They are only intended as comments.
;
_reflns_odcompleteness_completeness 99.91
_reflns_odcompleteness_iscentric 1
_reflns_odcompleteness_theta 66.97
_olex2_refinement_description
;
1. Fixed Uiso
 At 1.2 times of:
  All C(H) groups, All C(H,H) groups
 At 1.5 times of:
  All C(H,H,H) groups
2.a Secondary CH2 refined with riding coordinates:
 C15(H15a,H15b)
2.b Aromatic/amide H refined with riding coordinates:
 C2(H2), C3(H3), C4(H4), C5(H5), C6(H6), C8(H8), C9(H9), C10(H10), C11(H11),
 C12(H12)
2.c X=CH2 refined with riding coordinates:
 C18(H18a,H18b)
2.d Idealised Me refined as rotating group:
 C16(H16a,H16b,H16c), C20(H20a,H20b,H20c), C21(H21a,H21b,H21c), C23(H23a,H23b,
 H23c), C24(H24a,H24b,H24c)
;
_olex2_submission_special_instructions 'No special instructions were received'
_oxdiff_exptl_absorpt_empirical_details
;
Empirical correction (ABSPACK) includes:
- Absorption correction using spherical harmonics
- Frame scaling
;
_oxdiff_exptl_absorpt_empirical_full_max 5.493
_oxdiff_exptl_absorpt_empirical_full_min 0.226

loop_
_space_group_symop_operation_xyz
'x, y, z'
'-x+1/2, -y, z+1/2'
'-x, y+1/2, -z+1/2'
'x+1/2, -y+1/2, -z'

loop_
_atom_site_label
_atom_site_type_symbol
_atom_site_fract_x
_atom_site_fract_y
_atom_site_fract_z
_atom_site_U_iso_or_equiv
_atom_site_adp_type
_atom_site_occupancy
_atom_site_site_symmetry_order
_atom_site_calc_flag
_atom_site_refinement_flags_posn
O1 O 0.32288(15) 0.68502(10) 0.45894(6) 0.0275(3) Uani 1 1 d .
O2 O 0.10100(14) 0.51597(10) 0.41294(6) 0.0233(3) Uani 1 1 d .
O3 O 0.25789(14) 0.39585(9) 0.46549(6) 0.0225(3) Uani 1 1 d .
C1 C 0.52278(19) 0.67227(13) 0.31667(9) 0.0196(3) Uani 1 1 d .
C2 C 0.5590(2) 0.69691(13) 0.24711(9) 0.0218(4) Uani 1 1 d .
H2 H 0.486901 0.687894 0.211957 0.026 Uiso 1 1 calc R
C3 C 0.7014(2) 0.73478(14) 0.22947(10) 0.0280(4) Uani 1 1 d .
H3 H 0.723508 0.750717 0.182720 0.034 Uiso 1 1 calc R
C4 C 0.8104(2) 0.74897(14) 0.28071(11) 0.0306(4) Uani 1 1 d .
H4 H 0.906039 0.773368 0.268619 0.037 Uiso 1 1 calc R
C5 C 0.7757(2) 0.72643(16) 0.35030(11) 0.0324(4) Uani 1 1 d .
H5 H 0.847627 0.736904 0.385336 0.039 Uiso 1 1 calc R
C6 C 0.6339(2) 0.68833(15) 0.36785(9) 0.0266(4) Uani 1 1 d .
H6 H 0.612292 0.673102 0.414754 0.032 Uiso 1 1 calc R
C7 C 0.23583(19) 0.80945(13) 0.37672(9) 0.0207(3) Uani 1 1 d .
C8 C 0.2788(2) 0.86969(14) 0.31827(9) 0.0231(4) Uani 1 1 d .
H8 H 0.352317 0.844681 0.287478 0.028 Uiso 1 1 calc R
C9 C 0.2114(2) 0.96692(15) 0.30635(10) 0.0282(4) Uani 1 1 d .
H9 H 0.240537 1.007214 0.267697 0.034 Uiso 1 1 calc R
C10 C 0.1009(2) 1.00432(14) 0.35172(10) 0.0289(4) Uani 1 1 d .
H10 H 0.056691 1.069697 0.343490 0.035 Uiso 1 1 calc R
C11 C 0.0559(2) 0.94452(15) 0.40947(10) 0.0287(4) Uani 1 1 d .
H11 H -0.019315 0.969047 0.439553 0.034 Uiso 1 1 calc R
C12 C 0.1243(2) 0.84797(14) 0.42169(9) 0.0239(4) Uani 1 1 d .
H12 H 0.095221 0.808173 0.460592 0.029 Uiso 1 1 calc R
C13 C 0.30933(19) 0.70669(13) 0.39659(8) 0.0200(3) Uani 1 1 d .
C14 C 0.36774(19) 0.62930(13) 0.33979(8) 0.0190(3) Uani 1 1 d .
C15 C 0.2515(2) 0.62029(13) 0.27847(9) 0.0211(3) Uani 1 1 d .
H15A H 0.150716 0.616464 0.298335 0.025 Uiso 1 1 calc R
H15B H 0.256997 0.683722 0.249997 0.025 Uiso 1 1 calc R
C16 C 0.2763(2) 0.52470(14) 0.23085(10) 0.0294(4) Uani 1 1 d .
H16A H 0.213089 0.530526 0.189895 0.044 Uiso 1 1 calc GR
H16B H 0.251146 0.461531 0.256161 0.044 Uiso 1 1 calc GR
H16C H 0.380254 0.521951 0.216551 0.044 Uiso 1 1 calc GR
C17 C 0.38210(19) 0.52066(13) 0.37514(8) 0.0196(3) Uani 1 1 d .
C18 C 0.5013(2) 0.45802(14) 0.36665(9) 0.0248(4) Uani 1 1 d .
H18A H 0.581246 0.479346 0.338183 0.030 Uiso 1 1 calc R
H18B H 0.504747 0.392919 0.389176 0.030 Uiso 1 1 calc R
C19 C 0.0146(2) 0.46966(14) 0.47091(9) 0.0246(4) Uani 1 1 d .
C20 C -0.1470(2) 0.45327(17) 0.44658(12) 0.0369(5) Uani 1 1 d .
H20A H -0.194060 0.520516 0.439024 0.055 Uiso 1 1 calc GR
H20B H -0.201790 0.415039 0.481994 0.055 Uiso 1 1 calc GR
H20C H -0.147229 0.413902 0.403338 0.055 Uiso 1 1 calc GR
C21 C 0.0210(3) 0.54798(16) 0.53191(11) 0.0376(5) Uani 1 1 d .
H21A H 0.123854 0.556607 0.546865 0.056 Uiso 1 1 calc GR
H21B H -0.038364 0.521888 0.570519 0.056 Uiso 1 1 calc GR
H21C H -0.018467 0.614739 0.516729 0.056 Uiso 1 1 calc GR
C22 C 0.1044(2) 0.36648(14) 0.48561(9) 0.0220(4) Uani 1 1 d .
C23 C 0.0579(2) 0.27456(15) 0.43870(10) 0.0281(4) Uani 1 1 d .
H23A H 0.051979 0.297919 0.390613 0.042 Uiso 1 1 calc GR
H23B H -0.038964 0.248653 0.453440 0.042 Uiso 1 1 calc GR
H23C H 0.131385 0.219180 0.442460 0.042 Uiso 1 1 calc GR
C24 C 0.1043(2) 0.33170(16) 0.56230(9) 0.0302(4) Uani 1 1 d .
H24A H 0.164682 0.269275 0.567293 0.045 Uiso 1 1 calc GR
H24B H 0.002633 0.316980 0.576918 0.045 Uiso 1 1 calc GR
H24C H 0.145468 0.386879 0.591144 0.045 Uiso 1 1 calc GR
B1 B 0.2455(2) 0.47840(14) 0.41901(9) 0.0200(4) Uani 1 1 d .

loop_
_atom_site_aniso_label
_atom_site_aniso_U_11
_atom_site_aniso_U_22
_atom_site_aniso_U_33
_atom_site_aniso_U_23
_atom_site_aniso_U_13
_atom_site_aniso_U_12
O1 0.0366(7) 0.0294(7) 0.0164(6) 0.0017(5) -0.0007(5) -0.0007(5)
O2 0.0217(6) 0.0239(6) 0.0244(6) 0.0085(5) 0.0032(5) 0.0014(5)
O3 0.0207(6) 0.0245(6) 0.0224(6) 0.0070(5) 0.0019(5) 0.0011(5)
C1 0.0217(8) 0.0167(7) 0.0204(8) 0.0008(6) 0.0000(6) 0.0003(6)
C2 0.0253(9) 0.0204(8) 0.0198(8) -0.0003(6) 0.0024(7) 0.0011(6)
C3 0.0317(9) 0.0215(8) 0.0307(9) 0.0033(7) 0.0114(8) 0.0025(7)
C4 0.0218(9) 0.0198(9) 0.0502(11) 0.0077(8) 0.0063(8) -0.0020(6)
C5 0.0255(9) 0.0313(9) 0.0403(11) 0.0071(8) -0.0079(8) -0.0057(8)
C6 0.0283(9) 0.0286(9) 0.0228(8) 0.0049(7) -0.0027(7) -0.0044(7)
C7 0.0224(8) 0.0208(8) 0.0188(7) -0.0023(6) -0.0030(6) -0.0028(6)
C8 0.0256(9) 0.0214(8) 0.0222(8) -0.0005(7) 0.0017(7) 0.0000(7)
C9 0.0322(10) 0.0224(8) 0.0300(9) 0.0037(7) 0.0009(8) -0.0005(7)
C10 0.0297(9) 0.0211(8) 0.0360(10) -0.0025(7) -0.0012(8) 0.0034(7)
C11 0.0243(9) 0.0309(10) 0.0309(10) -0.0077(8) 0.0020(7) 0.0013(7)
C12 0.0242(9) 0.0280(9) 0.0197(8) -0.0021(7) -0.0010(7) -0.0038(7)
C13 0.0198(8) 0.0228(8) 0.0175(8) 0.0009(6) -0.0008(6) -0.0035(6)
C14 0.0212(8) 0.0206(8) 0.0152(7) 0.0024(6) -0.0013(6) -0.0013(6)
C15 0.0232(8) 0.0226(8) 0.0175(7) 0.0036(6) -0.0033(6) -0.0026(6)
C16 0.0377(10) 0.0254(9) 0.0250(8) -0.0020(7) -0.0100(8) -0.0045(8)
C17 0.0233(8) 0.0207(8) 0.0147(7) 0.0015(6) -0.0030(6) -0.0023(6)
C18 0.0246(9) 0.0232(8) 0.0266(9) 0.0062(7) 0.0018(7) -0.0007(7)
C19 0.0250(9) 0.0237(8) 0.0252(9) 0.0065(7) 0.0079(7) 0.0018(7)
C20 0.0228(9) 0.0390(11) 0.0491(12) 0.0140(10) 0.0059(8) 0.0041(8)
C21 0.0499(13) 0.0258(10) 0.0372(11) -0.0025(8) 0.0190(10) 0.0046(9)
C22 0.0223(8) 0.0243(8) 0.0195(8) 0.0028(7) 0.0049(7) 0.0005(7)
C23 0.0303(10) 0.0261(9) 0.0280(9) -0.0012(7) 0.0070(8) -0.0021(7)
C24 0.0358(10) 0.0318(10) 0.0231(8) 0.0082(7) 0.0050(8) -0.0008(8)
B1 0.0239(9) 0.0198(9) 0.0163(8) 0.0003(7) -0.0013(7) 0.0010(7)

loop_
_atom_type_symbol
_atom_type_description
_atom_type_scat_dispersion_real
_atom_type_scat_dispersion_imag
_atom_type_scat_source
C C 0.0181 0.0091 'International Tables Vol C Tables 4.2.6.8 and 6.1.1.4'
H H 0.0000 0.0000 'International Tables Vol C Tables 4.2.6.8 and 6.1.1.4'
B B 0.0090 0.0039 'International Tables Vol C Tables 4.2.6.8 and 6.1.1.4'
O O 0.0492 0.0322 'International Tables Vol C Tables 4.2.6.8 and 6.1.1.4'

loop_
_geom_angle_atom_site_label_1
_geom_angle_atom_site_label_2
_geom_angle_atom_site_label_3
_geom_angle
B1 O2 C19 106.60(13)
B1 O3 C22 106.72(13)
C2 C1 C6 117.57(16)
C2 C1 C14 123.64(15)
C6 C1 C14 118.79(15)
C1 C2 H2 119.5
C3 C2 C1 120.94(17)
C3 C2 H2 119.5
C2 C3 H3 119.7
C4 C3 C2 120.64(17)
C4 C3 H3 119.7
C3 C4 H4 120.4
C3 C4 C5 119.21(17)
C5 C4 H4 120.4
C4 C5 H5 119.9
C4 C5 C6 120.15(18)
C6 C5 H5 119.9
C1 C6 H6 119.3
C5 C6 C1 121.47(17)
C5 C6 H6 119.3
C8 C7 C13 123.62(16)
C12 C7 C8 119.10(16)
C12 C7 C13 117.20(15)
C7 C8 H8 120.1
C9 C8 C7 119.80(17)
C9 C8 H8 120.1
C8 C9 H9 119.8
C10 C9 C8 120.41(18)
C10 C9 H9 119.8
C9 C10 H10 119.9
C9 C10 C11 120.30(17)
C11 C10 H10 119.9
C10 C11 H11 120.4
C12 C11 C10 119.23(18)
C12 C11 H11 120.4
C7 C12 H12 119.4
C11 C12 C7 121.16(17)
C11 C12 H12 119.4
O1 C13 C7 118.71(15)
O1 C13 C14 119.95(15)
C7 C13 C14 121.34(14)
C1 C14 C13 105.76(13)
C1 C14 C15 113.72(13)
C13 C14 C15 110.22(14)
C17 C14 C1 111.55(14)
C17 C14 C13 107.03(13)
C17 C14 C15 108.33(13)
C14 C15 H15A 108.8
C14 C15 H15B 108.8
H15A C15 H15B 107.7
C16 C15 C14 113.88(14)
C16 C15 H15A 108.8
C16 C15 H15B 108.8
C15 C16 H16A 109.5
C15 C16 H16B 109.5
C15 C16 H16C 109.5
H16A C16 H16B 109.5
H16A C16 H16C 109.5
H16B C16 H16C 109.5
C14 C17 B1 118.38(15)
C18 C17 C14 123.21(15)
C18 C17 B1 118.27(15)
C17 C18 H18A 120.0
C17 C18 H18B 120.0
H18A C18 H18B 120.0
O2 C19 C20 108.64(15)
O2 C19 C21 106.79(15)
O2 C19 C22 101.84(13)
C20 C19 C21 110.77(16)
C20 C19 C22 114.89(16)
C21 C19 C22 113.12(15)
C19 C20 H20A 109.5
C19 C20 H20B 109.5
C19 C20 H20C 109.5
H20A C20 H20B 109.5
H20A C20 H20C 109.5
H20B C20 H20C 109.5
C19 C21 H21A 109.5
C19 C21 H21B 109.5
C19 C21 H21C 109.5
H21A C21 H21B 109.5
H21A C21 H21C 109.5
H21B C21 H21C 109.5
O3 C22 C19 102.37(13)
O3 C22 C23 107.12(14)
O3 C22 C24 108.95(15)
C23 C22 C19 113.63(15)
C24 C22 C19 114.53(15)
C24 C22 C23 109.67(15)
C22 C23 H23A 109.5
C22 C23 H23B 109.5
C22 C23 H23C 109.5
H23A C23 H23B 109.5
H23A C23 H23C 109.5
H23B C23 H23C 109.5
C22 C24 H24A 109.5
C22 C24 H24B 109.5
C22 C24 H24C 109.5
H24A C24 H24B 109.5
H24A C24 H24C 109.5
H24B C24 H24C 109.5
O2 B1 O3 113.21(15)
O2 B1 C17 123.97(15)
O3 B1 C17 122.76(16)

loop_
_geom_bond_atom_site_label_1
_geom_bond_atom_site_label_2
_geom_bond_distance
O1 C13 1.220(2)
O2 C19 1.462(2)
O2 B1 1.370(2)
O3 C22 1.460(2)
O3 B1 1.373(2)
C1 C2 1.393(2)
C1 C6 1.397(2)
C1 C14 1.541(2)
C2 H2 0.9300
C2 C3 1.390(3)
C3 H3 0.9300
C3 C4 1.381(3)
C4 H4 0.9300
C4 C5 1.385(3)
C5 H5 0.9300
C5 C6 1.385(3)
C6 H6 0.9300
C7 C8 1.399(2)
C7 C12 1.393(2)
C7 C13 1.504(2)
C8 H8 0.9300
C8 C9 1.388(3)
C9 H9 0.9300
C9 C10 1.386(3)
C10 H10 0.9300
C10 C11 1.390(3)
C11 H11 0.9300
C11 C12 1.386(3)
C12 H12 0.9300
C13 C14 1.546(2)
C14 C15 1.557(2)
C14 C17 1.537(2)
C15 H15A 0.9700
C15 H15B 0.9700
C15 C16 1.527(2)
C16 H16A 0.9600
C16 H16B 0.9600
C16 H16C 0.9600
C17 C18 1.331(2)
C17 B1 1.563(2)
C18 H18A 0.9300
C18 H18B 0.9300
C19 C20 1.517(3)
C19 C21 1.526(3)
C19 C22 1.556(2)
C20 H20A 0.9600
C20 H20B 0.9600
C20 H20C 0.9600
C21 H21A 0.9600
C21 H21B 0.9600
C21 H21C 0.9600
C22 C23 1.523(2)
C22 C24 1.519(2)
C23 H23A 0.9600
C23 H23B 0.9600
C23 H23C 0.9600
C24 H24A 0.9600
C24 H24B 0.9600
C24 H24C 0.9600
